data_2311381
loop_
_publ_author_name
'Sim, Aijia'
'Chidan Kumar, C. S.'
'Kwong, Huey Chong'
'Then, Li Yee'
'Win, Yip-Foo'
'Quah, Ching Kheng'
'Naveen, S.'
'Chandraju, S.'
'Lokanath, N. K.'
'Warad, Ismail'

_publ_section_title
;
 Three closely related
 (2<i>E</i>,2'<i>E</i>)-3,3'-(1,4-phenyl-ene)bis-[1-(meth-oxy-phen-yl)prop-2-en-1-ones]:
 supra-molecular assemblies in one dimension mediated by hydrogen bonding
 and C-H&#x22EF;\p inter-actions.
;
_journal_coeditor_code HB7678
_journal_issue 'Pt 6'
_journal_name_full 'Acta crystallographica. Section E, Crystallographic communications'
_journal_page_first 896
_journal_page_last 900
_journal_paper_doi 10.1107/S2056989017007460
_journal_volume 73
_journal_year 2017
_chemical_formula_iupac 'C26 H22 O4'
_chemical_formula_moiety 'C26 H22 O4'
_chemical_formula_sum 'C26 H22 O4'
_chemical_formula_weight 398.43
_chemical_name_systematic (2<i>E</i>,2'<i>E</i>)-3,3'-(1,4-Phenylene)bis[1-(3-methoxyphenyl)prop-2-en-1-one]
_space_group_crystal_system monoclinic
_space_group_IT_number 14
_space_group_name_Hall '-P 2ybc'
_space_group_name_H-M_alt 'P 1 21/c 1'
_atom_sites_solution_hydrogens geom
_atom_sites_solution_primary direct
_audit_creation_method SHELXL-2013
_cell_angle_alpha 90
_cell_angle_beta 98.760(2)
_cell_angle_gamma 90
_cell_formula_units_Z 2
_cell_length_a 5.2626(5)
_cell_length_b 15.6157(14)
_cell_length_c 12.4824(11)
_cell_measurement_reflns_used 2940
_cell_measurement_temperature 294(2)
_cell_measurement_theta_max 27.71
_cell_measurement_theta_min 2.61
_cell_volume 1013.83(16)
_computing_cell_refinement
;
SAINT (Bruker, 2012)
;
_computing_data_collection
;
APEX2 (Bruker, 2012)
;
_computing_data_reduction
;
SAINT (Bruker, 2012)
;
_computing_molecular_graphics
;
SHELXL2013 (Sheldrick, 2015) and Mercury (Macrae <i>et al.</i>,
2006)
;
_computing_publication_material
;
SHELXL2013 (Sheldrick, 2015) and PLATON (Spek, 2009)
;
_computing_structure_refinement
;
SHELXL2013 (Sheldrick, 2015)
;
_computing_structure_solution
;
SHELXS97 (Sheldrick, 2008)
;
_diffrn_ambient_temperature 294(2)
_diffrn_measured_fraction_theta_full 0.999
_diffrn_measured_fraction_theta_max 0.999
_diffrn_measurement_device_type
;
Bruker APEXII DUO CCD area-detector
;
_diffrn_measurement_method '\f and \w scans'
_diffrn_radiation_monochromator graphite
_diffrn_radiation_source 'fine-focus sealed tube'
_diffrn_radiation_type MoK\a
_diffrn_radiation_wavelength 0.71073
_diffrn_reflns_av_R_equivalents 0.0425
_diffrn_reflns_limit_h_max 6
_diffrn_reflns_limit_h_min -6
_diffrn_reflns_limit_k_max 20
_diffrn_reflns_limit_k_min -20
_diffrn_reflns_limit_l_max 16
_diffrn_reflns_limit_l_min -16
_diffrn_reflns_number 17791
_diffrn_reflns_theta_full 25.242
_diffrn_reflns_theta_max 28.081
_diffrn_reflns_theta_min 2.104
_exptl_absorpt_coefficient_mu 0.087
_exptl_absorpt_correction_T_max 0.992
_exptl_absorpt_correction_T_min 0.874
_exptl_absorpt_correction_type multi-scan
_exptl_absorpt_process_details
;
(<i>SADABS</i>; Bruker, 2012)
;
_exptl_crystal_colour yellow
_exptl_crystal_density_diffrn 1.305
_exptl_crystal_description needle
_exptl_crystal_F_000 420
_exptl_crystal_size_max 0.898
_exptl_crystal_size_mid 0.477
_exptl_crystal_size_min 0.088
_refine_diff_density_max 0.140
_refine_diff_density_min -0.143
_refine_ls_extinction_method none
_refine_ls_goodness_of_fit_ref 1.034
_refine_ls_hydrogen_treatment constr
_refine_ls_matrix_type full
_refine_ls_number_parameters 137
_refine_ls_number_reflns 2458
_refine_ls_number_restraints 0
_refine_ls_restrained_S_all 1.034
_refine_ls_R_factor_all 0.0743
_refine_ls_R_factor_gt 0.0436
_refine_ls_shift/su_max 0.000
_refine_ls_shift/su_mean 0.000
_refine_ls_structure_factor_coef Fsqd
_refine_ls_weighting_details
;
 w=1/[\s^2^(Fo^2^)+(0.0567P)^2^+0.1380P]
 where P=(Fo^2^+2Fc^2^)/3
;
_refine_ls_weighting_scheme calc
_refine_ls_wR_factor_gt 0.1119
_refine_ls_wR_factor_ref 0.1320
_reflns_number_gt 1574
_reflns_number_total 2458
_reflns_threshold_expression 'I > 2\s(I)'
_cod_data_source_file hb7678sup1.cif
_cod_data_source_block II
_cod_original_sg_symbol_H-M 'P 21/c'
_cod_database_code 2311381
_shelx_space_group_comment
;
The symmetry employed for this shelxl refinement is uniquely defined
by the following loop, which should always be used as a source of
symmetry information in preference to the above space-group names.
They are only intended as comments.
;
_shelx_estimated_absorpt_t_min 0.926
_shelx_estimated_absorpt_t_max 0.992
_shelxl_version_number 20.13

loop_
_space_group_symop_operation_xyz
'x, y, z'
'-x, y+1/2, -z+1/2'
'-x, -y, -z'
'x, -y-1/2, z-1/2'

loop_
_atom_site_type_symbol
_atom_site_label
_atom_site_fract_x
_atom_site_fract_y
_atom_site_fract_z
_atom_site_U_iso_or_equiv
_atom_site_adp_type
_atom_site_calc_flag
_atom_site_occupancy
O O1 1.3466(2) 0.50160(7) 0.83740(9) 0.0753(4) Uani d 1
O O2 2.0704(2) 0.69588(8) 1.00094(10) 0.0771(4) Uani d 1
C C1 1.6959(3) 0.63162(9) 0.89251(12) 0.0502(4) Uani d 1
H H1A 1.6962 0.5856 0.9399 0.060 Uiso calc 1
C C2 1.8795(3) 0.69465(10) 0.91308(12) 0.0552(4) Uani d 1
C C3 1.8786(3) 0.76279(11) 0.84322(15) 0.0680(5) Uani d 1
H H3A 2.0034 0.8052 0.8572 0.082 Uiso calc 1
C C4 1.6943(3) 0.76859(11) 0.75284(16) 0.0723(5) Uani d 1
H H4A 1.6945 0.8150 0.7062 0.087 Uiso calc 1
C C5 1.5086(3) 0.70582(10) 0.73089(13) 0.0583(4) Uani d 1
H H5A 1.3841 0.7100 0.6697 0.070 Uiso calc 1
C C6 1.5086(3) 0.63679(9) 0.80022(11) 0.0461(3) Uani d 1
C C7 1.3200(3) 0.56519(9) 0.78002(11) 0.0499(4) Uani d 1
C C8 1.1041(3) 0.57169(10) 0.69022(12) 0.0525(4) Uani d 1
H H8A 1.0879 0.6207 0.6473 0.063 Uiso calc 1
C C9 0.9345(3) 0.51020(9) 0.66922(11) 0.0505(4) Uani d 1
H H9A 0.9579 0.4629 0.7149 0.061 Uiso calc 1
C C10 0.7126(2) 0.50652(9) 0.58281(10) 0.0450(3) Uani d 1
C C11 0.6491(3) 0.57310(9) 0.50998(11) 0.0514(4) Uani d 1
H H11A 0.7478 0.6228 0.5161 0.062 Uiso calc 1
C C12 0.5587(3) 0.43363(10) 0.57116(11) 0.0522(4) Uani d 1
H H12A 0.5971 0.3884 0.6194 0.063 Uiso calc 1
C C13 2.1228(4) 0.61900(12) 1.05960(15) 0.0766(6) Uani d 1
H H13A 2.2657 0.6275 1.1163 0.115 Uiso calc 1
H H13B 2.1640 0.5748 1.0117 0.115 Uiso calc 1
H H13C 1.9743 0.6024 1.0908 0.115 Uiso calc 1

loop_
_atom_site_aniso_label
_atom_site_aniso_U_11
_atom_site_aniso_U_22
_atom_site_aniso_U_33
_atom_site_aniso_U_12
_atom_site_aniso_U_13
_atom_site_aniso_U_23
O1 0.0691(8) 0.0679(7) 0.0765(8) -0.0179(6) -0.0289(6) 0.0158(6)
O2 0.0662(8) 0.0728(8) 0.0805(8) -0.0176(6) -0.0268(6) -0.0033(6)
C1 0.0443(8) 0.0523(8) 0.0509(8) -0.0004(6) -0.0027(6) -0.0046(6)
C2 0.0451(8) 0.0557(9) 0.0609(9) -0.0035(7) -0.0040(7) -0.0106(7)
C3 0.0536(10) 0.0573(10) 0.0894(12) -0.0104(8) -0.0009(9) -0.0014(9)
C4 0.0619(11) 0.0631(10) 0.0882(13) -0.0042(8) -0.0010(9) 0.0156(9)
C5 0.0494(9) 0.0604(9) 0.0612(9) 0.0040(7) -0.0042(7) 0.0039(7)
C6 0.0369(7) 0.0511(8) 0.0480(7) 0.0035(6) -0.0007(6) -0.0063(6)
C7 0.0418(8) 0.0558(8) 0.0486(8) 0.0010(6) -0.0044(6) -0.0040(7)
C8 0.0435(8) 0.0583(8) 0.0513(8) 0.0010(7) -0.0072(6) -0.0015(6)
C9 0.0450(8) 0.0561(8) 0.0464(7) 0.0026(6) -0.0063(6) -0.0029(6)
C10 0.0366(7) 0.0524(8) 0.0432(7) 0.0042(6) -0.0031(6) -0.0071(6)
C11 0.0442(8) 0.0511(8) 0.0550(8) -0.0035(6) -0.0048(7) -0.0032(6)
C12 0.0453(8) 0.0549(8) 0.0516(8) 0.0015(6) -0.0076(6) 0.0035(6)
C13 0.0648(11) 0.0864(13) 0.0689(11) -0.0082(9) -0.0214(9) 0.0006(9)

loop_
_atom_type_symbol
_atom_type_description
_atom_type_scat_dispersion_real
_atom_type_scat_dispersion_imag
_atom_type_scat_source
C C 0.0033 0.0016 'International Tables Vol C Tables 4.2.6.8 and 6.1.1.4'
H H 0.0000 0.0000 'International Tables Vol C Tables 4.2.6.8 and 6.1.1.4'
O O 0.0106 0.0060 'International Tables Vol C Tables 4.2.6.8 and 6.1.1.4'

loop_
_geom_angle_atom_site_label_1
_geom_angle_atom_site_label_2
_geom_angle_atom_site_label_3
_geom_angle_site_symmetry_1
_geom_angle
C2 O2 C13 . 117.70(12)
C2 C1 C6 . 119.92(14)
C2 C1 H1A . 120.0
C6 C1 H1A . 120.0
O2 C2 C3 . 115.34(13)
O2 C2 C1 . 124.61(14)
C3 C2 C1 . 120.05(14)
C4 C3 C2 . 120.36(15)
C4 C3 H3A . 119.8
C2 C3 H3A . 119.8
C3 C4 C5 . 120.36(16)
C3 C4 H4A . 119.8
C5 C4 H4A . 119.8
C4 C5 C6 . 119.78(14)
C4 C5 H5A . 120.1
C6 C5 H5A . 120.1
C5 C6 C1 . 119.53(13)
C5 C6 C7 . 122.86(12)
C1 C6 C7 . 117.59(13)
O1 C7 C8 . 120.62(13)
O1 C7 C6 . 119.81(12)
C8 C7 C6 . 119.57(13)
C9 C8 C7 . 121.65(14)
C9 C8 H8A . 119.2
C7 C8 H8A . 119.2
C8 C9 C10 . 128.20(14)
C8 C9 H9A . 115.9
C10 C9 H9A . 115.9
C11 C10 C12 . 117.76(12)
C11 C10 C9 . 122.57(13)
C12 C10 C9 . 119.67(13)
C12 C11 C10 3_666 120.65(13)
C12 C11 H11A 3_666 119.7
C10 C11 H11A . 119.7
C11 C12 C10 3_666 121.59(13)
C11 C12 H12A 3_666 119.2
C10 C12 H12A . 119.2
O2 C13 H13A . 109.5
O2 C13 H13B . 109.5
H13A C13 H13B . 109.5
O2 C13 H13C . 109.5
H13A C13 H13C . 109.5
H13B C13 H13C . 109.5

loop_
_geom_bond_atom_site_label_1
_geom_bond_atom_site_label_2
_geom_bond_site_symmetry_2
_geom_bond_distance
O1 C7 . 1.2199(17)
O2 C2 . 1.3698(17)
O2 C13 . 1.411(2)
C1 C2 . 1.376(2)
C1 C6 . 1.3998(18)
C1 H1A . 0.9300
C2 C3 . 1.375(2)
C3 C4 . 1.374(2)
C3 H3A . 0.9300
C4 C5 . 1.382(2)
C4 H4A . 0.9300
C5 C6 . 1.382(2)
C5 H5A . 0.9300
C6 C7 . 1.491(2)
C7 C8 . 1.4729(18)
C8 C9 . 1.310(2)
C8 H8A . 0.9300
C9 C10 . 1.4652(17)
C9 H9A . 0.9300
C10 C11 . 1.3882(19)
C10 C12 . 1.392(2)
C11 C12 3_666 1.3765(18)
C11 H11A . 0.9300
C12 C11 3_666 1.3766(18)
C12 H12A . 0.9300
C13 H13A . 0.9600
C13 H13B . 0.9600
C13 H13C . 0.9600

loop_
_geom_torsion_atom_site_label_1
_geom_torsion_atom_site_label_2
_geom_torsion_atom_site_label_3
_geom_torsion_atom_site_label_4
_geom_torsion_site_symmetry_4
_geom_torsion
C13 O2 C2 C3 . -164.12(17)
C13 O2 C2 C1 . 16.2(2)
C6 C1 C2 O2 . 179.81(14)
C6 C1 C2 C3 . 0.2(2)
O2 C2 C3 C4 . -179.41(16)
C1 C2 C3 C4 . 0.3(3)
C2 C3 C4 C5 . -0.3(3)
C3 C4 C5 C6 . 0.0(3)
C4 C5 C6 C1 . 0.5(2)
C4 C5 C6 C7 . -177.93(16)
C2 C1 C6 C5 . -0.5(2)
C2 C1 C6 C7 . 177.94(14)
C5 C6 C7 O1 . 171.91(15)
C1 C6 C7 O1 . -6.5(2)
C5 C6 C7 C8 . -7.6(2)
C1 C6 C7 C8 . 173.97(13)
O1 C7 C8 C9 . 0.2(2)
C6 C7 C8 C9 . 179.71(14)
C7 C8 C9 C10 . -179.20(14)
C8 C9 C10 C11 . -1.7(2)
C8 C9 C10 C12 . 177.64(16)
C12 C10 C11 C12 3_666 -0.4(2)
C9 C10 C11 C12 3_666 178.90(14)
C11 C10 C12 C11 3_666 0.4(2)
C9 C10 C12 C11 3_666 -178.91(14)
